data_1552996
loop_
_publ_author_name
'Leb&#x0153;uf, David'
'Gaydou, Morgane'
'Wang, Yahui'
'Echavarren, Antonio M.'

_publ_section_title
;
 Intermolecular reactions of gold(i)-carbenes with furans by related
 mechanisms
;
_journal_issue 7
_journal_name_full 'Org. Chem. Front.'
_journal_page_first 759
_journal_paper_doi 10.1039/C4QO00130C
_journal_volume 1
_journal_year 2014
_chemical_formula_sum 'C31 H22 O'
_chemical_formula_weight 410.49
_space_group_IT_number 14
_space_group_name_Hall '-P 2ybc'
_space_group_name_H-M_alt 'P 1 21/c 1'
_symmetry_cell_setting monoclinic
_symmetry_space_group_name_H-M 'P 1 21/c 1'
_atom_sites_solution_hydrogens geom
_atom_sites_solution_primary direct
_atom_sites_solution_secondary difmap
_audit_creation_method SHELXL-97
_cell_angle_alpha 90.00
_cell_angle_beta 92.368(6)
_cell_angle_gamma 90.00
_cell_formula_units_Z 4
_cell_length_a 11.2685(19)
_cell_length_b 9.1961(15)
_cell_length_c 20.509(4)
_cell_measurement_reflns_used 2590
_cell_measurement_temperature 100(2)
_cell_measurement_theta_max 23.58
_cell_measurement_theta_min 2.43
_cell_volume 2123.5(6)
_computing_cell_refinement 'Bruker APEX2 v2011.4-0'
_computing_data_collection 'Bruker APEX2 v2011.4-0'
_computing_data_reduction 'Bruker SAINT V7.60A'
_computing_molecular_graphics 'Bruker SHELXTL'
_computing_publication_material 'Bruker SHELXTL'
_computing_structure_refinement 'SHELXS-97 (Sheldrick, 2008)'
_computing_structure_solution Sir2011
_diffrn_ambient_temperature 100(2)
_diffrn_detector_area_resol_mean 512
_diffrn_detector_type '4K CCD area detector APEX II'
_diffrn_measured_fraction_theta_full 0.997
_diffrn_measured_fraction_theta_max 0.997
_diffrn_measurement_device_type 'APEX DUO Kappa 4-axis goniometer'
_diffrn_measurement_method
;
 Fullsphere data collection, phi and omega scans
;
_diffrn_measurement_specimen_support 'magnetic support with MicroMount'
_diffrn_radiation_monochromator 'Quazar MX Multilayer Optics'
_diffrn_radiation_type MoK\a
_diffrn_radiation_wavelength 0.71073
_diffrn_reflns_av_R_equivalents 0.0843
_diffrn_reflns_av_sigmaI/netI 0.0795
_diffrn_reflns_limit_h_max 13
_diffrn_reflns_limit_h_min -13
_diffrn_reflns_limit_k_max 10
_diffrn_reflns_limit_k_min -10
_diffrn_reflns_limit_l_max 24
_diffrn_reflns_limit_l_min -24
_diffrn_reflns_number 17032
_diffrn_reflns_theta_full 25.09
_diffrn_reflns_theta_max 25.09
_diffrn_reflns_theta_min 1.81
_diffrn_source 'Microfocus source E025 IuS'
_diffrn_source_current 0.6
_diffrn_source_power 50
_diffrn_source_size '0.2 mm x 0.2 mm fine focus'
_diffrn_source_type 'Bruker APEX DUO'
_exptl_absorpt_coefficient_mu 0.076
_exptl_absorpt_correction_T_max 0.9925
_exptl_absorpt_correction_T_min 0.9623
_exptl_absorpt_correction_type empirical
_exptl_absorpt_process_details
; 
 SADABS Version 2008/1 Bruker-Nonius
 Blessing, Acta Cryst. (1995) A51 33-38
;
_exptl_crystal_colour yellow
_exptl_crystal_density_diffrn 1.284
_exptl_crystal_density_method 'not measured'
_exptl_crystal_description block
_exptl_crystal_F_000 864
_exptl_crystal_size_max 0.51
_exptl_crystal_size_mid 0.15
_exptl_crystal_size_min 0.10
_refine_diff_density_max 0.330
_refine_diff_density_min -0.234
_refine_diff_density_rms 0.059
_refine_ls_extinction_method none
_refine_ls_goodness_of_fit_ref 1.070
_refine_ls_hydrogen_treatment noref
_refine_ls_matrix_type full
_refine_ls_number_parameters 289
_refine_ls_number_reflns 3760
_refine_ls_number_restraints 0
_refine_ls_restrained_S_all 1.070
_refine_ls_R_factor_all 0.1103
_refine_ls_R_factor_gt 0.0614
_refine_ls_shift/su_max 0.000
_refine_ls_shift/su_mean 0.000
_refine_ls_structure_factor_coef Fsqd
_refine_ls_weighting_details 'calc w=1/[\s^2^(Fo^2^)+(0.0640P)^2^+1.0494P] where P=(Fo^2^+2Fc^2^)/3'
_refine_ls_weighting_scheme calc
_refine_ls_wR_factor_gt 0.1395
_refine_ls_wR_factor_ref 0.1581
_reflns_number_gt 2375
_reflns_number_total 3760
_reflns_threshold_expression >2sigma(I)
_cod_data_source_file c4qo00130c3.cif
_cod_data_source_block mo_wyh8_100_1_0m
_cod_depositor_comments
;
The following automatic conversions were performed:

data item '_symmetry_cell_setting' value 'Monoclinic' was changed to
'monoclinic' in accordance with the
/home/saulius/struct/COD-crude-data/automatic-downloads/DataCite-retrospective/RSC/depositions/lib/dictionaries/cif_core.dic
dictionary named 'cif_core.dic' version 2.4.2 last updated on
2011-04-26.

Automatic conversion script
Id: cif_fix_values 6909 2019-04-08 15:41:33Z antanas 
;
_cod_original_sg_symbol_H-M P2(1)/c
_cod_database_code 1552996

loop_
_symmetry_equiv_pos_as_xyz
'x, y, z'
'-x, y+1/2, -z+1/2'
'-x, -y, -z'
'x, -y-1/2, z-1/2'

loop_
_atom_site_label
_atom_site_type_symbol
_atom_site_fract_x
_atom_site_fract_y
_atom_site_fract_z
_atom_site_U_iso_or_equiv
_atom_site_adp_type
_atom_site_occupancy
_atom_site_symmetry_multiplicity
_atom_site_calc_flag
_atom_site_refinement_flags
O1 O 0.38302(17) 0.3180(2) 0.13185(11) 0.0355(6) Uani 1 1 d .
C1 C 0.2910(3) 0.4809(3) 0.05603(14) 0.0246(7) Uani 1 1 d .
C2 C 0.1940(3) 0.4988(3) 0.01269(14) 0.0289(7) Uani 1 1 d .
H2 H 0.1238 0.4436 0.0180 0.035 Uiso 1 1 calc R
C3 C 0.1995(3) 0.5970(4) -0.03814(16) 0.0370(8) Uani 1 1 d .
H3 H 0.1338 0.6067 -0.0684 0.044 Uiso 1 1 calc R
C4 C 0.2996(3) 0.6811(3) -0.04543(16) 0.0371(9) Uani 1 1 d .
H4 H 0.3021 0.7494 -0.0801 0.045 Uiso 1 1 calc R
C5 C 0.3963(3) 0.6658(3) -0.00210(16) 0.0355(8) Uani 1 1 d .
H5 H 0.4652 0.7235 -0.0070 0.043 Uiso 1 1 calc R
C6 C 0.3922(3) 0.5658(3) 0.04845(16) 0.0310(8) Uani 1 1 d .
H6 H 0.4587 0.5551 0.0781 0.037 Uiso 1 1 calc R
C7 C 0.2901(3) 0.3707(3) 0.10896(15) 0.0263(7) Uani 1 1 d .
C8 C 0.1735(2) 0.3275(3) 0.13633(13) 0.0219(7) Uani 1 1 d .
C9 C 0.0968(2) 0.4379(3) 0.15557(14) 0.0250(7) Uani 1 1 d .
H9 H 0.1164 0.5368 0.1479 0.030 Uiso 1 1 calc R
C10 C -0.0075(3) 0.4036(3) 0.18572(14) 0.0285(7) Uani 1 1 d .
H10 H -0.0591 0.4788 0.1989 0.034 Uiso 1 1 calc R
C11 C -0.0360(3) 0.2607(3) 0.19650(15) 0.0286(7) Uani 1 1 d .
H11 H -0.1075 0.2370 0.2171 0.034 Uiso 1 1 calc R
C12 C 0.0393(2) 0.1508(3) 0.17737(14) 0.0256(7) Uani 1 1 d .
H12 H 0.0191 0.0523 0.1854 0.031 Uiso 1 1 calc R
C13 C 0.1441(2) 0.1824(3) 0.14667(13) 0.0214(7) Uani 1 1 d .
C14 C 0.2175(2) 0.0582(3) 0.12395(14) 0.0225(7) Uani 1 1 d .
C15 C 0.2332(2) 0.0294(3) 0.06056(14) 0.0240(7) Uani 1 1 d .
H15 H 0.2870 -0.0473 0.0522 0.029 Uiso 1 1 calc R
C16 C 0.1787(2) 0.1001(3) 0.00238(14) 0.0224(7) Uani 1 1 d .
C17 C 0.0635(2) 0.1510(3) 0.00075(15) 0.0250(7) Uani 1 1 d .
H17 H 0.0206 0.1493 0.0396 0.030 Uiso 1 1 calc R
C18 C 0.0081(3) 0.2052(3) -0.05641(15) 0.0276(7) Uani 1 1 d .
H18 H -0.0707 0.2417 -0.0556 0.033 Uiso 1 1 calc R
C19 C 0.0666(3) 0.2060(3) -0.11331(15) 0.0277(7) Uani 1 1 d .
H19 H 0.0276 0.2412 -0.1521 0.033 Uiso 1 1 calc R
C20 C 0.1847(3) 0.1548(3) -0.11516(15) 0.0272(7) Uani 1 1 d .
C21 C 0.2452(3) 0.1509(3) -0.17397(15) 0.0334(8) Uani 1 1 d .
H21 H 0.2050 0.1805 -0.2134 0.040 Uiso 1 1 calc R
C22 C 0.3606(3) 0.1055(4) -0.17535(17) 0.0374(8) Uani 1 1 d .
H22 H 0.4008 0.1060 -0.2152 0.045 Uiso 1 1 calc R
C23 C 0.4192(3) 0.0578(4) -0.11739(16) 0.0359(8) Uani 1 1 d .
H23 H 0.4991 0.0252 -0.1182 0.043 Uiso 1 1 calc R
C24 C 0.3622(2) 0.0581(3) -0.06010(15) 0.0297(8) Uani 1 1 d .
H24 H 0.4038 0.0271 -0.0214 0.036 Uiso 1 1 calc R
C25 C 0.2427(2) 0.1034(3) -0.05675(14) 0.0248(7) Uani 1 1 d .
C26 C 0.2719(2) -0.0378(3) 0.17555(14) 0.0235(7) Uani 1 1 d .
C27 C 0.2829(2) -0.1876(3) 0.16623(15) 0.0262(7) Uani 1 1 d .
H27 H 0.2527 -0.2301 0.1267 0.031 Uiso 1 1 calc R
C28 C 0.3370(3) -0.2746(3) 0.21330(15) 0.0294(8) Uani 1 1 d .
H28 H 0.3448 -0.3759 0.2056 0.035 Uiso 1 1 calc R
C29 C 0.3802(3) -0.2155(3) 0.27190(15) 0.0292(7) Uani 1 1 d .
H29 H 0.4172 -0.2756 0.3045 0.035 Uiso 1 1 calc R
C30 C 0.3685(3) -0.0686(4) 0.28186(15) 0.0322(8) Uani 1 1 d .
H30 H 0.3977 -0.0268 0.3217 0.039 Uiso 1 1 calc R
C31 C 0.3148(3) 0.0192(3) 0.23451(14) 0.0283(7) Uani 1 1 d .
H31 H 0.3071 0.1205 0.2425 0.034 Uiso 1 1 calc R

loop_
_atom_site_aniso_label
_atom_site_aniso_U_11
_atom_site_aniso_U_22
_atom_site_aniso_U_33
_atom_site_aniso_U_23
_atom_site_aniso_U_13
_atom_site_aniso_U_12
O1 0.0199(11) 0.0476(14) 0.0384(14) 0.0097(11) -0.0046(10) -0.0010(10)
C1 0.0277(16) 0.0231(16) 0.0233(18) -0.0038(13) 0.0046(13) 0.0009(13)
C2 0.0320(17) 0.0297(17) 0.0249(19) -0.0002(15) 0.0009(14) -0.0024(14)
C3 0.046(2) 0.0373(19) 0.027(2) 0.0008(16) -0.0044(15) -0.0005(17)
C4 0.057(2) 0.0297(18) 0.026(2) -0.0008(15) 0.0139(17) 0.0014(17)
C5 0.0365(19) 0.0314(18) 0.040(2) -0.0012(16) 0.0148(16) -0.0037(15)
C6 0.0258(16) 0.0355(18) 0.032(2) -0.0041(15) 0.0061(14) 0.0007(15)
C7 0.0251(16) 0.0302(17) 0.0233(18) -0.0055(14) -0.0017(13) 0.0013(14)
C8 0.0202(14) 0.0312(17) 0.0139(16) -0.0009(13) -0.0033(12) 0.0030(13)
C9 0.0259(16) 0.0263(16) 0.0224(18) -0.0022(13) -0.0054(13) 0.0010(14)
C10 0.0279(17) 0.0344(18) 0.0228(18) -0.0061(14) -0.0029(13) 0.0095(14)
C11 0.0194(15) 0.045(2) 0.0213(18) 0.0002(15) 0.0035(13) 0.0020(14)
C12 0.0257(16) 0.0328(17) 0.0181(17) 0.0042(13) -0.0005(13) -0.0004(14)
C13 0.0197(15) 0.0303(17) 0.0135(16) -0.0004(13) -0.0055(12) 0.0016(13)
C14 0.0183(14) 0.0270(16) 0.0224(18) 0.0000(13) 0.0005(12) 0.0017(13)
C15 0.0183(14) 0.0299(17) 0.0238(18) 0.0012(14) 0.0004(12) 0.0010(13)
C16 0.0258(16) 0.0213(15) 0.0201(17) 0.0003(13) -0.0001(13) 0.0001(13)
C17 0.0220(15) 0.0281(17) 0.0248(18) -0.0014(14) -0.0001(13) 0.0012(13)
C18 0.0250(16) 0.0294(17) 0.028(2) -0.0025(14) -0.0044(14) 0.0058(13)
C19 0.0307(17) 0.0295(17) 0.0221(18) 0.0018(14) -0.0072(13) 0.0000(14)
C20 0.0307(17) 0.0258(16) 0.0250(19) -0.0008(14) -0.0003(14) -0.0043(14)
C21 0.0396(19) 0.0367(19) 0.0237(19) 0.0039(15) 0.0003(15) -0.0051(16)
C22 0.0378(19) 0.045(2) 0.030(2) -0.0013(16) 0.0096(15) -0.0094(17)
C23 0.0293(17) 0.045(2) 0.034(2) 0.0002(16) 0.0071(15) -0.0028(16)
C24 0.0239(16) 0.0385(19) 0.027(2) 0.0030(15) -0.0015(14) -0.0022(14)
C25 0.0236(16) 0.0266(16) 0.0241(18) -0.0012(13) -0.0011(13) -0.0040(13)
C26 0.0158(14) 0.0315(17) 0.0236(18) 0.0016(13) 0.0049(12) 0.0008(13)
C27 0.0240(16) 0.0325(18) 0.0217(18) -0.0025(14) -0.0015(13) 0.0000(14)
C28 0.0267(16) 0.0286(17) 0.033(2) 0.0032(15) 0.0005(14) 0.0015(14)
C29 0.0214(15) 0.041(2) 0.0245(19) 0.0074(15) -0.0036(13) 0.0004(14)
C30 0.0280(16) 0.048(2) 0.0204(18) -0.0038(15) -0.0040(13) 0.0012(16)
C31 0.0309(17) 0.0306(17) 0.0232(19) -0.0038(14) 0.0002(13) 0.0058(14)

loop_
_atom_type_symbol
_atom_type_description
_atom_type_scat_dispersion_real
_atom_type_scat_dispersion_imag
_atom_type_scat_source
C C 0.0033 0.0016 'International Tables Vol C Tables 4.2.6.8 and 6.1.1.4'
H H 0.0000 0.0000 'International Tables Vol C Tables 4.2.6.8 and 6.1.1.4'
O O 0.0106 0.0060 'International Tables Vol C Tables 4.2.6.8 and 6.1.1.4'

loop_
_geom_angle_atom_site_label_1
_geom_angle_atom_site_label_2
_geom_angle_atom_site_label_3
_geom_angle
C2 C1 C6 119.1(3)
C2 C1 C7 121.3(3)
C6 C1 C7 119.6(3)
C3 C2 C1 120.0(3)
C4 C3 C2 120.7(3)
C3 C4 C5 119.9(3)
C4 C5 C6 119.8(3)
C5 C6 C1 120.4(3)
O1 C7 C1 121.1(3)
O1 C7 C8 119.8(3)
C1 C7 C8 119.1(2)
C13 C8 C9 119.9(3)
C13 C8 C7 121.8(2)
C9 C8 C7 118.2(3)
C10 C9 C8 120.3(3)
C11 C10 C9 119.9(3)
C10 C11 C12 120.1(3)
C11 C12 C13 121.2(3)
C12 C13 C8 118.7(3)
C12 C13 C14 118.2(3)
C8 C13 C14 123.1(2)
C15 C14 C26 120.2(3)
C15 C14 C13 123.2(3)
C26 C14 C13 116.6(2)
C14 C15 C16 129.0(3)
C17 C16 C25 118.5(3)
C17 C16 C15 122.1(3)
C25 C16 C15 119.1(3)
C16 C17 C18 122.0(3)
C19 C18 C17 120.3(3)
C18 C19 C20 120.7(3)
C21 C20 C19 121.4(3)
C21 C20 C25 119.4(3)
C19 C20 C25 119.2(3)
C22 C21 C20 121.3(3)
C21 C22 C23 119.5(3)
C24 C23 C22 120.4(3)
C23 C24 C25 121.8(3)
C24 C25 C20 117.5(3)
C24 C25 C16 123.2(3)
C20 C25 C16 119.3(3)
C31 C26 C27 117.5(3)
C31 C26 C14 120.9(3)
C27 C26 C14 121.6(3)
C28 C27 C26 121.1(3)
C27 C28 C29 120.6(3)
C30 C29 C28 118.8(3)
C29 C30 C31 120.8(3)
C30 C31 C26 121.2(3)

loop_
_geom_bond_atom_site_label_1
_geom_bond_atom_site_label_2
_geom_bond_distance
O1 C7 1.230(3)
C1 C2 1.390(4)
C1 C6 1.396(4)
C1 C7 1.485(4)
C2 C3 1.383(4)
C3 C4 1.381(4)
C4 C5 1.384(5)
C5 C6 1.388(4)
C7 C8 1.504(4)
C8 C13 1.393(4)
C8 C9 1.400(4)
C9 C10 1.387(4)
C10 C11 1.373(4)
C11 C12 1.387(4)
C12 C13 1.391(4)
C13 C14 1.496(4)
C14 C15 1.346(4)
C14 C26 1.490(4)
C15 C16 1.471(4)
C16 C17 1.379(4)
C16 C25 1.437(4)
C17 C18 1.397(4)
C18 C19 1.364(4)
C19 C20 1.413(4)
C20 C21 1.410(4)
C20 C25 1.422(4)
C21 C22 1.367(4)
C22 C23 1.406(4)
C23 C24 1.362(4)
C24 C25 1.414(4)
C26 C31 1.387(4)
C26 C27 1.397(4)
C27 C28 1.376(4)
C28 C29 1.389(4)
C29 C30 1.373(4)
C30 C31 1.383(4)

loop_
_geom_torsion_atom_site_label_1
_geom_torsion_atom_site_label_2
_geom_torsion_atom_site_label_3
_geom_torsion_atom_site_label_4
_geom_torsion
C6 C1 C2 C3 1.7(5)
C7 C1 C2 C3 -176.7(3)
C1 C2 C3 C4 -1.9(5)
C2 C3 C4 C5 1.0(5)
C3 C4 C5 C6 0.1(5)
C4 C5 C6 C1 -0.2(5)
C2 C1 C6 C5 -0.7(4)
C7 C1 C6 C5 177.8(3)
C2 C1 C7 O1 154.0(3)
C6 C1 C7 O1 -24.4(4)
C2 C1 C7 C8 -28.1(4)
C6 C1 C7 C8 153.5(3)
O1 C7 C8 C13 -48.0(4)
C1 C7 C8 C13 134.1(3)
O1 C7 C8 C9 127.8(3)
C1 C7 C8 C9 -50.0(4)
C13 C8 C9 C10 0.9(4)
C7 C8 C9 C10 -175.0(3)
C8 C9 C10 C11 -0.3(4)
C9 C10 C11 C12 0.1(4)
C10 C11 C12 C13 -0.5(4)
C11 C12 C13 C8 1.1(4)
C11 C12 C13 C14 -176.5(3)
C9 C8 C13 C12 -1.3(4)
C7 C8 C13 C12 174.5(3)
C9 C8 C13 C14 176.2(3)
C7 C8 C13 C14 -8.0(4)
C12 C13 C14 C15 112.8(3)
C8 C13 C14 C15 -64.8(4)
C12 C13 C14 C26 -65.7(3)
C8 C13 C14 C26 116.8(3)
C26 C14 C15 C16 173.3(3)
C13 C14 C15 C16 -5.1(5)
C14 C15 C16 C17 -35.0(5)
C14 C15 C16 C25 151.3(3)
C25 C16 C17 C18 0.0(4)
C15 C16 C17 C18 -173.6(3)
C16 C17 C18 C19 1.5(4)
C17 C18 C19 C20 -1.3(4)
C18 C19 C20 C21 178.1(3)
C18 C19 C20 C25 -0.5(4)
C19 C20 C21 C22 178.0(3)
C25 C20 C21 C22 -3.3(5)
C20 C21 C22 C23 1.8(5)
C21 C22 C23 C24 -0.6(5)
C22 C23 C24 C25 1.1(5)
C23 C24 C25 C20 -2.5(4)
C23 C24 C25 C16 177.7(3)
C21 C20 C25 C24 3.6(4)
C19 C20 C25 C24 -177.7(3)
C21 C20 C25 C16 -176.6(3)
C19 C20 C25 C16 2.1(4)
C17 C16 C25 C24 178.0(3)
C15 C16 C25 C24 -8.2(4)
C17 C16 C25 C20 -1.8(4)
C15 C16 C25 C20 172.1(3)
C15 C14 C26 C31 144.5(3)
C13 C14 C26 C31 -37.0(4)
C15 C14 C26 C27 -34.7(4)
C13 C14 C26 C27 143.8(3)
C31 C26 C27 C28 -1.5(4)
C14 C26 C27 C28 177.7(3)
C26 C27 C28 C29 1.1(4)
C27 C28 C29 C30 -0.3(4)
C28 C29 C30 C31 0.0(5)
C29 C30 C31 C26 -0.4(5)
C27 C26 C31 C30 1.1(4)
C14 C26 C31 C30 -178.1(3)
